data_7042213
loop_
_publ_author_name
'Yang, Xiao-Dong'
'Sun, Li'
'Chen, Cheng'
'Zhang, Ya-Jun'
'Zhang, Jie'

_publ_section_title
;
 Anion-controlled photochromism of two bipyridinium-based coordination
 polymers and nondestructive luminescence readout.
;
_journal_issue 13
_journal_name_full 'Dalton transactions (Cambridge, England : 2003)'
_journal_page_first 4366
_journal_page_last 4372
_journal_paper_doi 10.1039/c7dt00452d
_journal_volume 46
_journal_year 2017
_chemical_formula_moiety 'C38 H46 N4 O26 S2 Zn3'
_chemical_formula_sum 'C38 H46 N4 O26 S2 Zn3'
_chemical_formula_weight 1235.02
_space_group_crystal_system monoclinic
_space_group_IT_number 15
_space_group_name_Hall '-C 2yc'
_space_group_name_H-M_alt 'C 1 2/c 1'
_symmetry_space_group_name_Hall '-C 2yc'
_symmetry_space_group_name_H-M 'C 1 2/c 1'
_atom_sites_solution_hydrogens mixed
_atom_sites_solution_primary direct
_atom_sites_solution_secondary difmap
_audit_creation_method SHELXL-2016/6
_audit_update_record
;
2017-02-24 deposited with the CCDC.
2017-02-27 downloaded from the CCDC.
;
_cell_angle_alpha 90
_cell_angle_beta 123.991(2)
_cell_angle_gamma 90
_cell_formula_units_Z 4
_cell_length_a 28.5122(6)
_cell_length_b 11.1716(2)
_cell_length_c 18.7315(3)
_cell_measurement_reflns_used 5451
_cell_measurement_temperature 298
_cell_measurement_theta_max 71.1800
_cell_measurement_theta_min 3.1530
_cell_volume 4947.0(2)
_computing_cell_refinement 'CrysAlisPro 1.171.38.41 (Rigaku OD, 2015)'
_computing_data_collection 'CrysAlisPro 1.171.38.41 (Rigaku OD, 2015)'
_computing_data_reduction 'CrysAlisPro 1.171.38.41 (Rigaku OD, 2015)'
_computing_molecular_graphics 'DIAMOND. Version 3.0. Crystal Impact'
_computing_publication_material 'Windows Word 2003'
_computing_structure_refinement 'SHELXL-2016/6 (Sheldrick, 2016)'
_computing_structure_solution 'SHELXS-2016/6 (Sheldrick, 2016)'
_diffrn_ambient_temperature 298
_diffrn_measured_fraction_theta_full 0.996
_diffrn_measured_fraction_theta_max 0.971
_diffrn_measurement_device_type 'SuperNova, Dual, Cu at zero, Atlas'
_diffrn_measurement_method '\w scans'
_diffrn_radiation_type CuK\a
_diffrn_radiation_wavelength 1.54178
_diffrn_reflns_av_R_equivalents 0.0220
_diffrn_reflns_av_unetI/netI 0.0257
_diffrn_reflns_Laue_measured_fraction_full 0.996
_diffrn_reflns_Laue_measured_fraction_max 0.971
_diffrn_reflns_limit_h_max 28
_diffrn_reflns_limit_h_min -34
_diffrn_reflns_limit_k_max 13
_diffrn_reflns_limit_k_min -13
_diffrn_reflns_limit_l_max 22
_diffrn_reflns_limit_l_min -12
_diffrn_reflns_number 9527
_diffrn_reflns_point_group_measured_fraction_full 0.996
_diffrn_reflns_point_group_measured_fraction_max 0.971
_diffrn_reflns_theta_full 67.679
_diffrn_reflns_theta_max 71.233
_diffrn_reflns_theta_min 3.739
_exptl_absorpt_coefficient_mu 3.303
_exptl_absorpt_correction_T_max 1.00000
_exptl_absorpt_correction_T_min 0.60945
_exptl_absorpt_correction_type multi-scan
_exptl_absorpt_process_details
;
CrysAlisPro 1.171.38.41 (Rigaku Oxford Diffraction, 2015)
Empirical absorption correction using spherical harmonics,
 implemented in SCALE3 ABSPACK scaling algorithm.
;
_exptl_crystal_colour colorless
_exptl_crystal_density_diffrn 1.658
_exptl_crystal_density_method 'not measured'
_exptl_crystal_description sheet
_exptl_crystal_F_000 2528
_exptl_crystal_size_max 0.3
_exptl_crystal_size_mid 0.1
_exptl_crystal_size_min 0.05
_refine_diff_density_max 1.130
_refine_diff_density_min -0.695
_refine_diff_density_rms 0.074
_refine_ls_extinction_method none
_refine_ls_goodness_of_fit_ref 1.063
_refine_ls_hydrogen_treatment mixed
_refine_ls_matrix_type full
_refine_ls_number_parameters 360
_refine_ls_number_reflns 4661
_refine_ls_number_restraints 10
_refine_ls_restrained_S_all 1.061
_refine_ls_R_factor_all 0.0402
_refine_ls_R_factor_gt 0.0352
_refine_ls_shift/su_max 0.088
_refine_ls_shift/su_mean 0.002
_refine_ls_structure_factor_coef Fsqd
_refine_ls_weighting_details 'w=1/[\s^2^(Fo^2^)+(0.0624P)^2^+3.7954P] where P=(Fo^2^+2Fc^2^)/3'
_refine_ls_weighting_scheme calc
_refine_ls_wR_factor_gt 0.0992
_refine_ls_wR_factor_ref 0.1036
_reflns_Friedel_coverage 0.000
_reflns_number_gt 4101
_reflns_number_total 4661
_reflns_threshold_expression 'I > 2\s(I)'
_cod_data_source_file c7dt00452d2.cif
_cod_data_source_block 2
_cod_depositor_comments 'Adding full bibliography for 7042213--7042214.cif.'
_cod_original_cell_volume 4946.96(19)
_cod_database_code 7042213
_shelx_shelxl_version_number 2016/6
_shelx_space_group_comment
;
The symmetry employed for this shelxl refinement is uniquely defined
by the following loop, which should always be used as a source of
symmetry information in preference to the above space-group names.
They are only intended as comments.
;

loop_
_space_group_symop_operation_xyz
'x, y, z'
'-x, y, -z+1/2'
'x+1/2, y+1/2, z'
'-x+1/2, y+1/2, -z+1/2'
'-x, -y, -z'
'x, -y, z-1/2'
'-x+1/2, -y+1/2, -z'
'x+1/2, -y+1/2, z-1/2'

loop_
_atom_site_label
_atom_site_type_symbol
_atom_site_fract_x
_atom_site_fract_y
_atom_site_fract_z
_atom_site_U_iso_or_equiv
_atom_site_adp_type
_atom_site_occupancy
_atom_site_site_symmetry_order
_atom_site_calc_flag
_atom_site_refinement_flags_posn
_atom_site_refinement_flags_adp
_atom_site_refinement_flags_occupancy
Zn1 Zn 0.11196(2) 0.41626(3) 0.14230(2) 0.02912(11) Uani 1 1 d . . .
Zn2 Zn 0.000000 -0.16840(5) -0.250000 0.03610(14) Uani 1 2 d S T P
S1 S -0.24407(2) 0.12247(6) 0.15968(4) 0.03118(15) Uani 1 1 d . . .
O1 O -0.01076(8) 0.36880(16) 0.06849(11) 0.0343(4) Uani 1 1 d . . .
O2 O 0.05572(8) 0.30793(18) 0.05033(13) 0.0417(4) Uani 1 1 d . . .
O3 O -0.04941(8) -0.11555(17) -0.21197(12) 0.0380(4) Uani 1 1 d . . .
O4 O 0.02685(9) -0.0046(2) -0.14851(14) 0.0505(5) Uani 1 1 d . . .
O5 O -0.23818(9) -0.00744(17) 0.16141(15) 0.0476(5) Uani 1 1 d . . .
O6 O -0.22804(10) 0.1632(2) 0.24516(13) 0.0499(5) Uani 1 1 d . . .
O7 O -0.30327(8) 0.15682(19) 0.09616(14) 0.0481(5) Uani 1 1 d . . .
O8 O -0.20785(9) 0.1790(2) 0.13666(14) 0.0524(5) Uani 1 1 d . . .
N1 N -0.15961(8) -0.03513(18) -0.03305(13) 0.0286(4) Uani 1 1 d . . .
N2 N -0.11092(10) -0.4422(2) 0.28812(15) 0.0364(5) Uani 1 1 d . . .
C1 C 0.00703(10) 0.3010(2) 0.03560(14) 0.0286(5) Uani 1 1 d . . .
C2 C -0.03001(10) 0.2026(2) -0.02535(14) 0.0273(5) Uani 1 1 d . . .
C3 C -0.01135(10) 0.1367(2) -0.06755(15) 0.0290(5) Uani 1 1 d . . .
H3 H 0.023845 0.155920 -0.059206 0.035 Uiso 1 1 calc R U .
C4 C -0.04329(10) 0.0431(2) -0.12170(14) 0.0282(5) Uani 1 1 d . . .
C5 C -0.01980(11) -0.0281(2) -0.16265(15) 0.0324(5) Uani 1 1 d . . .
C6 C -0.09515(10) 0.0149(2) -0.13437(14) 0.0274(5) Uani 1 1 d . . .
H6 H -0.117548 -0.048341 -0.172121 0.033 Uiso 1 1 calc R U .
C7 C -0.11397(9) 0.0798(2) -0.09153(14) 0.0247(4) Uani 1 1 d . . .
C8 C -0.08136(10) 0.1738(2) -0.03738(14) 0.0268(5) Uani 1 1 d . . .
H8 H -0.094337 0.218502 -0.008493 0.032 Uiso 1 1 calc R U .
C9 C -0.16932(10) 0.0483(2) -0.10284(15) 0.0288(5) Uani 1 1 d . . .
H9A H -0.187857 0.122222 -0.101266 0.035 Uiso 1 1 calc R U .
H9B H -0.194837 0.009827 -0.159638 0.035 Uiso 1 1 calc R U .
C10 C -0.16079(13) 0.0043(2) 0.03327(18) 0.0385(6) Uani 1 1 d . . .
H10 H -0.168694 0.086295 0.035592 0.046 Uiso 1 1 calc R U .
C11 C -0.14802(13) -0.1504(2) -0.03721(18) 0.0410(6) Uani 1 1 d . . .
H11 H -0.147440 -0.177508 -0.084784 0.049 Uiso 1 1 calc R U .
C12 C -0.15082(14) -0.0713(2) 0.09809(19) 0.0425(6) Uani 1 1 d . . .
H12 H -0.152245 -0.041893 0.144431 0.051 Uiso 1 1 calc R U .
C13 C -0.13704(14) -0.2294(3) 0.0263(2) 0.0456(7) Uani 1 1 d . . .
H13 H -0.128319 -0.310392 0.022962 0.055 Uiso 1 1 calc R U .
C14 C -0.13861(12) -0.1912(2) 0.09567(18) 0.0362(6) Uani 1 1 d . . .
C15 C -0.12731(12) -0.2756(2) 0.16478(18) 0.0389(6) Uani 1 1 d . . .
C16 C -0.15493(13) -0.2645(3) 0.20643(18) 0.0407(6) Uani 1 1 d . . .
H16 H -0.179684 -0.199021 0.193800 0.049 Uiso 1 1 calc R U .
C17 C -0.08956(15) -0.3704(3) 0.1898(2) 0.0556(9) Uani 1 1 d . . .
H17 H -0.068558 -0.379506 0.164754 0.067 Uiso 1 1 calc R U .
C18 C -0.14610(13) -0.3493(2) 0.26623(18) 0.0400(6) Uani 1 1 d . . .
H18 H -0.165933 -0.341405 0.293215 0.048 Uiso 1 1 calc R U .
C19 C -0.08258(15) -0.4505(3) 0.2503(2) 0.0525(8) Uani 1 1 d . . .
H19 H -0.056613 -0.514556 0.266264 0.063 Uiso 1 1 calc R U .
O1W O 0.11740(8) 0.29600(19) 0.23211(14) 0.0436(5) Uani 1 1 d D . .
O2W O 0.19284(9) 0.3783(2) 0.19007(16) 0.0512(5) Uani 1 1 d D . .
O3W O 0.11022(8) 0.51176(19) 0.04508(13) 0.0431(4) Uani 1 1 d D . .
O4W O -0.05047(9) -0.2956(2) -0.33601(14) 0.0500(5) Uani 1 1 d D . .
O5W O -0.16153(12) -0.3114(4) -0.43081(18) 0.0933(12) Uani 1 1 d D . .
H1WA H 0.096(2) 0.237(4) 0.213(4) 0.140 Uiso 1 1 d D U .
H2WA H 0.211(2) 0.321(4) 0.221(3) 0.140 Uiso 1 1 d D U .
H3WA H 0.1356(19) 0.561(4) 0.062(4) 0.140 Uiso 1 1 d D U .
H4WA H -0.040(3) -0.304(6) -0.369(3) 0.140 Uiso 1 1 d D U .
H5WA H -0.181(2) -0.275(5) -0.419(4) 0.140 Uiso 1 1 d D U .
H1WB H 0.1497(11) 0.274(6) 0.267(3) 0.140 Uiso 1 1 d D U .
H2WB H 0.209(2) 0.418(5) 0.174(4) 0.140 Uiso 1 1 d D U .
H3WB H 0.0795(13) 0.544(5) 0.023(4) 0.140 Uiso 1 1 d D U .
H4WB H -0.0848(6) -0.286(6) -0.362(4) 0.140 Uiso 1 1 d D U .
H5WB H -0.174(2) -0.313(6) -0.4821(11) 0.140 Uiso 1 1 d D U .

loop_
_atom_site_aniso_label
_atom_site_aniso_U_11
_atom_site_aniso_U_22
_atom_site_aniso_U_33
_atom_site_aniso_U_23
_atom_site_aniso_U_13
_atom_site_aniso_U_12
Zn1 0.02634(18) 0.02566(18) 0.03377(19) -0.00439(12) 0.01582(15) -0.00294(12)
Zn2 0.0395(3) 0.0416(3) 0.0388(3) 0.000 0.0290(2) 0.000
S1 0.0284(3) 0.0302(3) 0.0347(3) 0.0002(2) 0.0174(3) -0.0042(2)
O1 0.0347(9) 0.0326(9) 0.0340(9) -0.0062(7) 0.0182(8) -0.0049(8)
O2 0.0325(9) 0.0461(11) 0.0494(10) -0.0187(9) 0.0246(9) -0.0176(8)
O3 0.0464(11) 0.0342(9) 0.0467(10) -0.0096(8) 0.0342(9) -0.0097(8)
O4 0.0395(10) 0.0653(14) 0.0615(12) -0.0215(11) 0.0373(10) -0.0127(10)
O5 0.0508(12) 0.0311(10) 0.0747(14) 0.0003(10) 0.0436(11) 0.0025(9)
O6 0.0635(14) 0.0459(12) 0.0413(11) -0.0078(9) 0.0299(10) -0.0140(10)
O7 0.0333(10) 0.0460(11) 0.0540(12) 0.0060(10) 0.0177(9) 0.0012(9)
O8 0.0461(12) 0.0629(14) 0.0529(12) 0.0020(10) 0.0307(10) -0.0197(10)
N1 0.0287(10) 0.0262(10) 0.0368(10) -0.0021(8) 0.0220(9) -0.0025(8)
N2 0.0415(12) 0.0301(11) 0.0443(12) 0.0081(9) 0.0280(11) 0.0048(9)
C1 0.0291(11) 0.0267(11) 0.0268(11) 0.0010(9) 0.0136(10) -0.0051(9)
C2 0.0251(11) 0.0279(11) 0.0263(10) 0.0017(9) 0.0126(9) -0.0032(9)
C3 0.0252(11) 0.0314(12) 0.0304(11) -0.0012(10) 0.0156(10) -0.0045(9)
C4 0.0277(11) 0.0294(12) 0.0289(11) -0.0002(9) 0.0167(10) -0.0013(9)
C5 0.0348(13) 0.0336(13) 0.0325(12) -0.0015(10) 0.0211(11) -0.0021(10)
C6 0.0270(11) 0.0264(11) 0.0270(10) -0.0028(9) 0.0141(9) -0.0049(9)
C7 0.0222(10) 0.0245(11) 0.0263(10) 0.0028(9) 0.0128(9) -0.0011(9)
C8 0.0276(11) 0.0252(11) 0.0279(11) -0.0008(9) 0.0158(9) -0.0006(9)
C9 0.0252(11) 0.0289(12) 0.0329(11) 0.0030(10) 0.0166(10) -0.0013(9)
C10 0.0558(16) 0.0256(12) 0.0482(14) 0.0013(11) 0.0376(14) 0.0025(12)
C11 0.0636(18) 0.0275(13) 0.0487(15) -0.0010(11) 0.0417(15) 0.0030(12)
C12 0.0622(18) 0.0327(14) 0.0503(15) 0.0010(12) 0.0423(15) 0.0035(13)
C13 0.069(2) 0.0289(13) 0.0582(17) 0.0037(12) 0.0474(17) 0.0084(13)
C14 0.0421(14) 0.0327(13) 0.0452(14) 0.0050(11) 0.0316(12) 0.0023(11)
C15 0.0468(15) 0.0321(13) 0.0484(15) 0.0050(12) 0.0331(13) 0.0035(12)
C16 0.0517(16) 0.0338(14) 0.0495(15) 0.0095(12) 0.0362(14) 0.0112(12)
C17 0.066(2) 0.0536(19) 0.077(2) 0.0243(17) 0.059(2) 0.0239(17)
C18 0.0510(16) 0.0353(14) 0.0472(15) 0.0061(12) 0.0356(14) 0.0084(12)
C19 0.0606(19) 0.0444(16) 0.075(2) 0.0220(16) 0.0520(18) 0.0203(15)
O1W 0.0321(10) 0.0411(11) 0.0491(11) 0.0117(9) 0.0175(9) -0.0013(8)
O2W 0.0317(10) 0.0445(12) 0.0759(15) 0.0238(11) 0.0292(11) 0.0062(9)
O3W 0.0364(10) 0.0424(11) 0.0442(10) 0.0092(9) 0.0186(9) -0.0021(9)
O4W 0.0502(12) 0.0605(14) 0.0485(11) -0.0155(10) 0.0332(10) -0.0095(11)
O5W 0.0486(14) 0.164(3) 0.0558(15) -0.0416(19) 0.0221(13) 0.0113(18)

loop_
_atom_type_symbol
_atom_type_description
_atom_type_scat_dispersion_real
_atom_type_scat_dispersion_imag
_atom_type_scat_source
C C 0.0181 0.0091 'International Tables Vol C Tables 4.2.6.8 and 6.1.1.4'
H H 0.0000 0.0000 'International Tables Vol C Tables 4.2.6.8 and 6.1.1.4'
N N 0.0311 0.0180 'International Tables Vol C Tables 4.2.6.8 and 6.1.1.4'
O O 0.0492 0.0322 'International Tables Vol C Tables 4.2.6.8 and 6.1.1.4'
Zn Zn -1.5491 0.6778 'International Tables Vol C Tables 4.2.6.8 and 6.1.1.4'
S S 0.3331 0.5567 'International Tables Vol C Tables 4.2.6.8 and 6.1.1.4'

loop_
_geom_angle_atom_site_label_1
_geom_angle_atom_site_label_2
_geom_angle_atom_site_label_3
_geom_angle
_geom_angle_site_symmetry_1
_geom_angle_site_symmetry_3
O2 Zn1 O2W 115.52(10) . .
O2 Zn1 N2 136.81(9) . 2_565
O2W Zn1 N2 107.51(10) . 2_565
O2 Zn1 O3W 86.60(8) . .
O2W Zn1 O3W 87.58(9) . .
N2 Zn1 O3W 99.09(9) 2_565 .
O2 Zn1 O1W 88.11(8) . .
O2W Zn1 O1W 87.44(8) . .
N2 Zn1 O1W 90.28(9) 2_565 .
O3W Zn1 O1W 170.36(9) . .
O3 Zn2 O3 145.49(11) 2_554 .
O3 Zn2 O4W 104.72(8) 2_554 .
O3 Zn2 O4W 99.36(8) . .
O3 Zn2 O4W 99.36(8) 2_554 2_554
O3 Zn2 O4W 104.71(8) . 2_554
O4W Zn2 O4W 90.75(15) . 2_554
O3 Zn2 O4 58.26(7) 2_554 2_554
O3 Zn2 O4 94.59(7) . 2_554
O4W Zn2 O4 97.66(9) . 2_554
O4W Zn2 O4 157.42(7) 2_554 2_554
O3 Zn2 O4 94.59(7) 2_554 .
O3 Zn2 O4 58.25(7) . .
O4W Zn2 O4 157.41(7) . .
O4W Zn2 O4 97.66(9) 2_554 .
O4 Zn2 O4 82.46(12) 2_554 .
O3 Zn2 C5 120.19(8) 2_554 .
O3 Zn2 C5 29.78(8) . .
O4W Zn2 C5 129.01(8) . .
O4W Zn2 C5 103.60(9) 2_554 .
O4 Zn2 C5 87.31(8) 2_554 .
O4 Zn2 C5 28.49(7) . .
O3 Zn2 C5 29.78(8) 2_554 2_554
O3 Zn2 C5 120.19(8) . 2_554
O4W Zn2 C5 103.61(9) . 2_554
O4W Zn2 C5 129.01(8) 2_554 2_554
O4 Zn2 C5 28.50(7) 2_554 2_554
O4 Zn2 C5 87.32(8) . 2_554
C5 Zn2 C5 104.03(11) . 2_554
O5 S1 O8 110.10(13) . .
O5 S1 O6 108.79(13) . .
O8 S1 O6 110.22(12) . .
O5 S1 O7 110.06(13) . .
O8 S1 O7 109.15(13) . .
O6 S1 O7 108.50(14) . .
C1 O2 Zn1 119.13(16) . .
C5 O3 Zn2 99.84(15) . .
C5 O4 Zn2 80.85(16) . .
C10 N1 C11 120.3(2) . .
C10 N1 C9 121.2(2) . .
C11 N1 C9 118.5(2) . .
C18 N2 C19 117.4(2) . .
C18 N2 Zn1 121.03(18) . 2_545
C19 N2 Zn1 120.44(19) . 2_545
O1 C1 O2 123.9(2) . .
O1 C1 C2 120.6(2) . .
O2 C1 C2 115.5(2) . .
C3 C2 C8 119.4(2) . .
C3 C2 C1 119.3(2) . .
C8 C2 C1 121.3(2) . .
C4 C3 C2 120.9(2) . .
C3 C4 C6 119.6(2) . .
C3 C4 C5 118.5(2) . .
C6 C4 C5 121.8(2) . .
O4 C5 O3 121.0(2) . .
O4 C5 C4 121.0(2) . .
O3 C5 C4 118.0(2) . .
O4 C5 Zn2 70.66(15) . .
O3 C5 Zn2 50.37(12) . .
C4 C5 Zn2 168.23(18) . .
C7 C6 C4 119.8(2) . .
C6 C7 C8 119.8(2) . .
C6 C7 C9 120.4(2) . .
C8 C7 C9 119.8(2) . .
C2 C8 C7 120.4(2) . .
N1 C9 C7 110.68(18) . .
N1 C10 C12 121.3(2) . .
N1 C11 C13 120.8(2) . .
C10 C12 C14 119.7(2) . .
C11 C13 C14 120.2(3) . .
C12 C14 C13 117.7(2) . .
C12 C14 C15 121.3(2) . .
C13 C14 C15 121.0(2) . .
C16 C15 C17 117.0(3) . .
C16 C15 C14 121.2(2) . .
C17 C15 C14 121.8(2) . .
C18 C16 C15 119.4(3) . .
C19 C17 C15 120.2(3) . .
N2 C18 C16 123.2(2) . .
N2 C19 C17 122.7(3) . .

loop_
_geom_bond_atom_site_label_1
_geom_bond_atom_site_label_2
_geom_bond_distance
_geom_bond_site_symmetry_2
Zn1 O2 1.9785(18) .
Zn1 O2W 1.998(2) .
Zn1 N2 2.060(2) 2_565
Zn1 O3W 2.087(2) .
Zn1 O1W 2.090(2) .
Zn2 O3 1.9906(18) 2_554
Zn2 O3 1.9907(18) .
Zn2 O4W 2.023(2) .
Zn2 O4W 2.023(2) 2_554
Zn2 O4 2.434(2) 2_554
Zn2 O4 2.434(2) .
Zn2 C5 2.547(2) .
Zn2 C5 2.547(2) 2_554
S1 O5 1.459(2) .
S1 O8 1.466(2) .
S1 O6 1.470(2) .
S1 O7 1.472(2) .
O1 C1 1.249(3) .
O2 C1 1.258(3) .
O3 C5 1.284(3) .
O4 C5 1.231(3) .
N1 C10 1.336(3) .
N1 C11 1.343(3) .
N1 C9 1.500(3) .
N2 C18 1.339(3) .
N2 C19 1.342(4) .
C1 C2 1.509(3) .
C2 C3 1.386(3) .
C2 C8 1.389(3) .
C3 C4 1.385(3) .
C4 C6 1.396(3) .
C4 C5 1.498(3) .
C6 C7 1.392(3) .
C7 C8 1.394(3) .
C7 C9 1.512(3) .
C10 C12 1.372(4) .
C11 C13 1.369(4) .
C12 C14 1.391(4) .
C13 C14 1.393(4) .
C14 C15 1.484(4) .
C15 C16 1.390(4) .
C15 C17 1.391(4) .
C16 C18 1.378(4) .
C17 C19 1.369(4) .
